data_7242797
loop_
_publ_author_name
'Kondo, Mizuho'
'Morita, Yuya'
'Nishida, Jun-ichi'
'Kawase, Takeshi'
'Kawatsuki, Nobuhiro'

_publ_section_title
;
 Mechano-induced photoluminescence colour change in an
 alkyltolane-terminated cyanostilbene
;
_journal_issue 34
_journal_name_full CrystEngComm
_journal_page_first 5869
_journal_page_last 5875
_journal_paper_doi 10.1039/D1CE00456E
_journal_volume 23
_journal_year 2021
_chemical_formula_moiety 'C33 H22 N2 O2'
_chemical_formula_sum 'C33 H22 N2 O2'
_chemical_formula_weight 478.55
_chemical_name_systematic 2ECN
_space_group_crystal_system monoclinic
_space_group_IT_number 14
_space_group_name_Hall '-P 2ybc'
_space_group_name_H-M_alt 'P 1 21/c 1'
_atom_sites_solution_hydrogens geom
_atom_sites_solution_primary dual
_audit_creation_date 2021-03-26
_audit_creation_method
;
Olex2 1.3
(compiled 2020.11.12 svn.r5f609507 for OlexSys, GUI svn.r6272)
;
_audit_update_record
;
2021-04-05 deposited with the CCDC.	2021-05-07 downloaded from the CCDC.
;
_cell_angle_alpha 90
_cell_angle_beta 104.869(4)
_cell_angle_gamma 90
_cell_formula_units_Z 4
_cell_length_a 24.8541(11)
_cell_length_b 6.7596(3)
_cell_length_c 15.6816(6)
_cell_measurement_reflns_used 5993
_cell_measurement_temperature 293(2)
_cell_measurement_theta_max 29.6030
_cell_measurement_theta_min 2.5290
_cell_volume 2546.35(19)
_computing_cell_refinement 'CrysAlisPro 1.171.40.60a (Rigaku OD, 2019)'
_computing_data_collection 'CrysAlisPro 1.171.40.60a (Rigaku OD, 2019)'
_computing_data_reduction 'CrysAlisPro 1.171.40.60a (Rigaku OD, 2019)'
_computing_molecular_graphics 'Olex2 1.3 (Dolomanov et al., 2009)'
_computing_publication_material 'Olex2 1.3 (Dolomanov et al., 2009)'
_computing_structure_refinement 'SHELXL 2018/3 (Sheldrick, 2015)'
_computing_structure_solution 'SHELXT 2018/2 (Sheldrick, 2018)'
_diffrn_ambient_temperature 293(2)
_diffrn_detector 'Hybrid Pixel Array Detector'
_diffrn_detector_area_resol_mean 10.0000
_diffrn_measured_fraction_theta_full 0.995
_diffrn_measured_fraction_theta_max 0.946
_diffrn_measurement_details
;
List of Runs (angles in degrees, time in seconds):

  # Type    Start    End  Width  t~exp~   \w     \q     \k     \f   Frames
#--------------------------------------------------------------------------
  1  \w     16.00  64.00   0.50  137.60    --   20.00  54.00  90.00   96
  2  \w    -71.00 -39.00   0.50  137.60    --   20.00  54.00-180.00   64
  3  \w    -72.00  21.00   0.50  137.60    --   20.00  54.00 -30.00  186
  4  \w    -73.00 103.00   0.50  137.60    --   20.00  54.00-120.00  352
  5  \w    -71.00 -44.00   0.50  137.60    --   20.00  54.00 -60.00   54
  6  \w     31.00  60.00   0.50  137.60    --   20.00  54.00 -60.00   58
  7  \w    -67.00 -40.00   0.50  137.60    --   20.00  54.00   0.00   54
  8  \w    -74.00  34.00   0.50  137.60    --   20.00  54.00-150.00  216
  9  \w     84.00 109.00   0.50  137.60    --   20.00  54.00-150.00   50
 10  \w    -14.00  11.00   0.50  137.60    --   20.00  54.00  30.00   50
 11  \w     77.00 104.00   0.50  137.60    --   20.00  54.00  30.00   54
 12  \w    -37.00 -12.00   0.50  137.60    --   20.00  54.00  90.00   50
;
_diffrn_measurement_device 'two-circle diffractometer'
_diffrn_measurement_device_type 'XtaLAB Mini II'
_diffrn_measurement_method '\w scans'
_diffrn_orient_matrix_type 'CrysAlisPro convention (1999,Acta A55,543-557)'
_diffrn_orient_matrix_UB_11 0.0087026000
_diffrn_orient_matrix_UB_12 0.1000899000
_diffrn_orient_matrix_UB_13 0.0063428000
_diffrn_orient_matrix_UB_21 -0.0267507000
_diffrn_orient_matrix_UB_22 0.0314365000
_diffrn_orient_matrix_UB_23 -0.0244526000
_diffrn_orient_matrix_UB_31 -0.0089879000
_diffrn_orient_matrix_UB_32 0.0033914000
_diffrn_orient_matrix_UB_33 0.0393782000
_diffrn_radiation_monochromator graphite
_diffrn_radiation_probe x-ray
_diffrn_radiation_type 'Mo K\a'
_diffrn_radiation_wavelength 0.71073
_diffrn_reflns_av_R_equivalents 0.0804
_diffrn_reflns_av_unetI/netI 0.0657
_diffrn_reflns_Laue_measured_fraction_full 0.995
_diffrn_reflns_Laue_measured_fraction_max 0.946
_diffrn_reflns_limit_h_max 35
_diffrn_reflns_limit_h_min -35
_diffrn_reflns_limit_k_max 9
_diffrn_reflns_limit_k_min -9
_diffrn_reflns_limit_l_max 21
_diffrn_reflns_limit_l_min -22
_diffrn_reflns_number 26210
_diffrn_reflns_point_group_measured_fraction_full 0.995
_diffrn_reflns_point_group_measured_fraction_max 0.946
_diffrn_reflns_theta_full 25.242
_diffrn_reflns_theta_max 30.382
_diffrn_reflns_theta_min 1.695
_diffrn_source 'fine-focus sealed X-ray tube'
_diffrn_source_type 'Rigaku (Mo) X-ray Source'
_exptl_absorpt_coefficient_mu 0.078
_exptl_absorpt_correction_T_max 1.00000
_exptl_absorpt_correction_T_min 0.56587
_exptl_absorpt_correction_type multi-scan
_exptl_absorpt_process_details
;
CrysAlisPro 1.171.40.60a (Rigaku Oxford Diffraction, 2019)
Empirical absorption correction using spherical harmonics,
 implemented in SCALE3 ABSPACK scaling algorithm.
;
_exptl_crystal_colour 'pale green'
_exptl_crystal_density_diffrn 1.248
_exptl_crystal_description plate
_exptl_crystal_F_000 1000
_exptl_crystal_preparation Luminescent
_exptl_crystal_recrystallization_method 'Re-crystallisation from solvent: methanol'
_refine_diff_density_max 0.226
_refine_diff_density_min -0.227
_refine_diff_density_rms 0.050
_refine_ls_extinction_method none
_refine_ls_goodness_of_fit_ref 1.013
_refine_ls_hydrogen_treatment constr
_refine_ls_matrix_type full
_refine_ls_number_parameters 335
_refine_ls_number_reflns 7298
_refine_ls_number_restraints 0
_refine_ls_restrained_S_all 1.013
_refine_ls_R_factor_all 0.1206
_refine_ls_R_factor_gt 0.0617
_refine_ls_shift/su_max 0.000
_refine_ls_shift/su_mean 0.000
_refine_ls_structure_factor_coef Fsqd
_refine_ls_weighting_details 'w=1/[\s^2^(Fo^2^)+(0.0982P)^2^] where P=(Fo^2^+2Fc^2^)/3'
_refine_ls_weighting_scheme calc
_refine_ls_wR_factor_gt 0.1564
_refine_ls_wR_factor_ref 0.1927
_reflns_Friedel_coverage 0.000
_reflns_number_gt 3956
_reflns_number_total 7298
_reflns_threshold_expression 'I > 2\s(I)'
_cod_data_source_file d1ce00456e2.cif
_cod_data_source_block 2ecn_re
_cod_depositor_comments
;
          Adding full bibliography for 7242797.cif.

2025-01-30
Z value and formula fixed to values more according to usual
chemical conventions.                 miguel
;
_cod_original_formula_sum 'C2.75 H1.83 N0.17 O0.17'
_cod_original_formula_weight 39.88
_cod_original_formula_moiety '0.083(C33 H22 N2 O2)'
_cod_original_formula_units_Z 48
_cod_database_code 7242797
_shelx_shelxl_version_number 2018/3
_chemical_oxdiff_formula 'C H N O'
_shelx_space_group_comment
;
The symmetry employed for this shelxl refinement is uniquely defined
by the following loop, which should always be used as a source of
symmetry information in preference to the above space-group names.
They are only intended as comments.
;
_reflns_odcompleteness_completeness 99.00
_reflns_odcompleteness_iscentric 1
_reflns_odcompleteness_theta 26.32
_olex2_refinement_description
;
1. Fixed Uiso
 At 1.2 times of:
  All C(H) groups, All C(H,H) groups
 At 1.5 times of:
  All C(H,H,H) groups
2.a Secondary CH2 refined with riding coordinates:
 C010(H01A,H01B)
2.b Aromatic/amide H refined with riding coordinates:
 C009(H009), C00C(H00C), C00D(H00D), C00F(H00F), C00G(H00G), C00H(H00H),
 C00K(H00K), C00L(H00L), C00M(H00M), C00O(H00O), C00Q(H00Q), C00R(H00R),
 C00S(H00S), C00T(H00T), C00W(H00W), C00Y(H00Y), C00Z(H00Z)
2.c Idealised Me refined as rotating group:
 C011(H01C,H01D,H01E)
;
_olex2_submission_special_instructions 'No special instructions were received'
_oxdiff_exptl_absorpt_empirical_details
;
Empirical correction (ABSPACK) includes:
- Absorption correction using spherical harmonics
- Frame scaling
;
_oxdiff_exptl_absorpt_empirical_full_max 2.878
_oxdiff_exptl_absorpt_empirical_full_min 0.479

loop_
_space_group_symop_operation_xyz
'x, y, z'
'-x, y+1/2, -z+1/2'
'-x, -y, -z'
'x, -y-1/2, z-1/2'

loop_
_atom_site_label
_atom_site_type_symbol
_atom_site_fract_x
_atom_site_fract_y
_atom_site_fract_z
_atom_site_U_iso_or_equiv
_atom_site_adp_type
_atom_site_occupancy
_atom_site_site_symmetry_order
_atom_site_calc_flag
_atom_site_refinement_flags_posn
_atom_site_refinement_flags_adp
_atom_site_refinement_flags_occupancy
_atom_site_disorder_assembly
_atom_site_disorder_group
O3 O 0.23513(5) 0.4519(2) 0.27170(7) 0.0562(3) Uani 1 1 d . . . . .
O4 O 0.24839(6) 0.7697(2) 0.23433(9) 0.0714(4) Uani 1 1 d . . . . .
N5 N 0.48183(6) 1.1247(2) 0.58783(10) 0.0573(4) Uani 1 1 d . . . . .
C27 C 0.49549(6) 0.7483(2) 0.61876(9) 0.0394(4) Uani 1 1 d . . . . .
C29 C 0.54638(6) 0.7011(2) 0.69019(9) 0.0393(3) Uani 1 1 d . . . . .
C25 C 0.40750(6) 0.6310(2) 0.50248(10) 0.0438(4) Uani 1 1 d . . . . .
C28 C 0.48691(6) 0.9577(3) 0.60013(10) 0.0431(4) Uani 1 1 d . . . . .
C20 C 0.31046(6) 0.6265(3) 0.36188(10) 0.0437(4) Uani 1 1 d . . . . .
C26 C 0.45895(6) 0.6127(2) 0.57459(10) 0.0455(4) Uani 1 1 d . . . . .
H18 H 0.467796 0.483260 0.592988 0.055 Uiso 1 1 calc R U . . .
C34 C 0.64256(6) 0.6144(3) 0.82691(10) 0.0471(4) Uani 1 1 d . . . . .
C18 C 0.18966(6) 0.4111(3) 0.19950(10) 0.0469(4) Uani 1 1 d . . . . .
C32 C 0.60860(7) 0.4633(3) 0.78163(11) 0.0503(4) Uani 1 1 d . . . . .
H22 H 0.617711 0.332351 0.796926 0.060 Uiso 1 1 calc R U . . .
C31 C 0.56159(6) 0.5045(3) 0.71437(10) 0.0467(4) Uani 1 1 d . . . . .
H20 H 0.539889 0.401117 0.684937 0.056 Uiso 1 1 calc R U . . .
C19 C 0.26171(7) 0.6313(3) 0.28297(11) 0.0487(4) Uani 1 1 d . . . . .
C21 C 0.33928(7) 0.8033(3) 0.38785(11) 0.0506(4) Uani 1 1 d . . . . .
H14 H 0.326394 0.920050 0.358254 0.061 Uiso 1 1 calc R U . . .
C24 C 0.37762(7) 0.4558(3) 0.47650(11) 0.0515(4) Uani 1 1 d . . . . .
H17 H 0.390140 0.338689 0.506128 0.062 Uiso 1 1 calc R U . . .
C23 C 0.38684(7) 0.8062(3) 0.45725(11) 0.0519(4) Uani 1 1 d . . . . .
H16 H 0.405299 0.925135 0.474106 0.062 Uiso 1 1 calc R U . . .
C37 C 0.77981(6) 0.4625(3) 1.02215(11) 0.0511(4) Uani 1 1 d . . . . .
C13 C 0.10059(7) 0.2923(3) 0.06419(11) 0.0532(4) Uani 1 1 d . . . . .
C22 C 0.32957(7) 0.4533(3) 0.40724(11) 0.0525(4) Uani 1 1 d . . . . .
H15 H 0.310256 0.335487 0.391364 0.063 Uiso 1 1 calc R U . . .
C16 C 0.14881(7) 0.5469(3) 0.16204(12) 0.0560(5) Uani 1 1 d . . . . .
H12 H 0.151166 0.676744 0.182261 0.067 Uiso 1 1 calc R U . . .
C30 C 0.58093(7) 0.8508(3) 0.73470(11) 0.0543(5) Uani 1 1 d . . . . .
H19 H 0.572131 0.981826 0.719139 0.065 Uiso 1 1 calc R U . . .
C35 C 0.69092(7) 0.5672(3) 0.89793(11) 0.0532(4) Uani 1 1 d . . . . .
C17 C 0.18653(7) 0.2165(3) 0.17106(11) 0.0577(5) Uani 1 1 d . . . . .
H13 H 0.214206 0.126557 0.197045 0.069 Uiso 1 1 calc R U . . .
C36 C 0.73064(7) 0.5215(3) 0.95560(11) 0.0553(5) Uani 1 1 d . . . . .
C33 C 0.62838(7) 0.8091(3) 0.80199(12) 0.0587(5) Uani 1 1 d . . . . .
H21 H 0.650711 0.912163 0.830434 0.070 Uiso 1 1 calc R U . . .
C15 C 0.14158(8) 0.1572(3) 0.10327(12) 0.0626(5) Uani 1 1 d . . . . .
H11 H 0.138929 0.026604 0.083999 0.075 Uiso 1 1 calc R U . . .
C14 C 0.10430(7) 0.4869(3) 0.09394(12) 0.0602(5) Uani 1 1 d . . . . .
H10 H 0.076763 0.577399 0.067999 0.072 Uiso 1 1 calc R U . . .
C38 C 0.81106(7) 0.5999(3) 1.08069(12) 0.0632(5) Uani 1 1 d . . . . .
H23 H 0.799398 0.730909 1.078627 0.076 Uiso 1 1 calc R U . . .
C42 C 0.87845(7) 0.3484(4) 1.14707(11) 0.0625(6) Uani 1 1 d . . . . .
N4 N 0.01760(8) 0.1885(3) -0.06481(12) 0.0973(7) Uani 1 1 d . . . . .
C39 C 0.79806(8) 0.2666(3) 1.02754(13) 0.0655(5) Uani 1 1 d . . . . .
H24 H 0.777688 0.171959 0.989594 0.079 Uiso 1 1 calc R U . . .
C12 C 0.05422(9) 0.2321(3) -0.00798(13) 0.0678(6) Uani 1 1 d . . . . .
C40 C 0.85942(7) 0.5429(4) 1.14199(12) 0.0671(6) Uani 1 1 d . . . . .
H25 H 0.879594 0.636734 1.180606 0.080 Uiso 1 1 calc R U . . .
C41 C 0.84669(8) 0.2124(4) 1.08956(14) 0.0718(6) Uani 1 1 d . . . . .
H26 H 0.858176 0.081079 1.092446 0.086 Uiso 1 1 calc R U . . .
C43 C 0.93280(8) 0.2897(4) 1.21157(13) 0.0851(8) Uani 1 1 d . . . . .
H27 H 0.938159 0.370277 1.264261 0.102 Uiso 1 1 calc R U . . .
H28 H 0.930317 0.152726 1.228681 0.102 Uiso 1 1 calc R U . . .
C44 C 0.98249(8) 0.3131(4) 1.17423(15) 0.0845(7) Uani 1 1 d . . . . .
H30 H 0.978605 0.227325 1.124237 0.127 Uiso 1 1 calc R U . . .
H31 H 1.015717 0.279224 1.218460 0.127 Uiso 1 1 calc R U . . .
H29 H 0.984856 0.447877 1.156171 0.127 Uiso 1 1 calc R U . . .

loop_
_atom_site_aniso_label
_atom_site_aniso_U_11
_atom_site_aniso_U_22
_atom_site_aniso_U_33
_atom_site_aniso_U_23
_atom_site_aniso_U_13
_atom_site_aniso_U_12
O3 0.0537(7) 0.0475(8) 0.0557(7) 0.0065(6) -0.0072(5) -0.0056(6)
O4 0.0728(9) 0.0503(9) 0.0730(8) 0.0161(7) -0.0143(7) -0.0030(7)
N5 0.0676(10) 0.0322(9) 0.0638(9) -0.0001(7) 0.0018(7) 0.0007(7)
C27 0.0466(8) 0.0292(8) 0.0402(7) -0.0011(7) 0.0070(6) 0.0014(7)
C29 0.0431(8) 0.0317(8) 0.0404(7) -0.0007(7) 0.0059(6) -0.0006(7)
C25 0.0462(8) 0.0329(9) 0.0484(8) -0.0019(7) 0.0050(7) 0.0000(7)
C28 0.0481(8) 0.0329(9) 0.0448(8) -0.0015(7) 0.0054(7) -0.0004(7)
C20 0.0417(8) 0.0391(10) 0.0467(8) 0.0014(7) 0.0051(7) 0.0029(7)
C26 0.0500(9) 0.0297(9) 0.0500(8) 0.0014(7) 0.0007(7) 0.0019(7)
C34 0.0409(8) 0.0544(11) 0.0431(8) -0.0009(8) 0.0059(7) -0.0007(8)
C18 0.0435(8) 0.0471(11) 0.0454(8) 0.0029(8) 0.0029(7) -0.0021(8)
C32 0.0501(9) 0.0419(10) 0.0548(9) 0.0051(8) 0.0060(7) 0.0069(8)
C31 0.0478(9) 0.0369(9) 0.0503(8) -0.0025(8) 0.0034(7) 0.0004(7)
C19 0.0481(9) 0.0423(10) 0.0506(8) 0.0019(8) 0.0034(7) 0.0005(8)
C21 0.0529(9) 0.0337(9) 0.0576(9) 0.0040(8) 0.0000(8) 0.0053(8)
C24 0.0556(9) 0.0326(9) 0.0563(9) 0.0068(8) -0.0042(8) -0.0008(8)
C23 0.0542(10) 0.0304(9) 0.0613(9) -0.0009(8) -0.0032(8) -0.0001(8)
C37 0.0415(8) 0.0625(13) 0.0462(8) 0.0029(9) 0.0057(7) 0.0006(9)
C13 0.0511(9) 0.0580(12) 0.0461(8) 0.0031(9) 0.0044(7) -0.0040(9)
C22 0.0529(9) 0.0369(10) 0.0590(9) 0.0031(8) -0.0015(8) -0.0075(8)
C16 0.0501(9) 0.0471(11) 0.0650(10) -0.0053(9) 0.0045(8) 0.0021(9)
C30 0.0609(10) 0.0337(10) 0.0581(9) -0.0010(8) -0.0033(8) -0.0018(8)
C35 0.0468(9) 0.0589(12) 0.0512(9) 0.0007(9) 0.0078(7) 0.0012(9)
C17 0.0591(10) 0.0445(11) 0.0601(10) 0.0054(9) -0.0021(8) 0.0036(9)
C36 0.0454(9) 0.0666(13) 0.0518(9) 0.0028(9) 0.0089(7) 0.0011(9)
C33 0.0585(10) 0.0442(11) 0.0607(10) -0.0055(9) -0.0078(8) -0.0069(9)
C15 0.0713(12) 0.0497(12) 0.0584(10) -0.0020(9) 0.0010(9) -0.0020(10)
C14 0.0463(9) 0.0601(13) 0.0662(11) 0.0041(10) 0.0001(8) 0.0065(9)
C38 0.0548(10) 0.0643(13) 0.0651(11) -0.0062(10) 0.0055(9) 0.0035(10)
C42 0.0464(9) 0.0899(17) 0.0475(9) 0.0134(11) 0.0052(7) 0.0003(11)
N4 0.0960(14) 0.0929(16) 0.0779(11) -0.0008(12) -0.0233(10) -0.0176(12)
C39 0.0569(11) 0.0659(15) 0.0646(11) 0.0003(11) -0.0010(9) -0.0030(10)
C12 0.0663(12) 0.0664(15) 0.0598(10) 0.0036(10) -0.0035(9) -0.0047(11)
C40 0.0537(10) 0.0852(17) 0.0541(10) -0.0103(11) -0.0010(8) -0.0050(11)
C41 0.0636(12) 0.0651(15) 0.0781(13) 0.0141(12) 0.0027(10) 0.0060(11)
C43 0.0542(11) 0.125(2) 0.0665(12) 0.0309(14) -0.0026(9) 0.0040(13)
C44 0.0512(11) 0.1010(19) 0.0942(15) 0.0171(15) 0.0056(11) 0.0047(12)

loop_
_atom_type_symbol
_atom_type_description
_atom_type_scat_dispersion_real
_atom_type_scat_dispersion_imag
_atom_type_scat_source
C C 0.0033 0.0016 'International Tables Vol C Tables 4.2.6.8 and 6.1.1.4'
H H 0.0000 0.0000 'International Tables Vol C Tables 4.2.6.8 and 6.1.1.4'
N N 0.0061 0.0033 'International Tables Vol C Tables 4.2.6.8 and 6.1.1.4'
O O 0.0106 0.0060 'International Tables Vol C Tables 4.2.6.8 and 6.1.1.4'

loop_
_geom_angle_atom_site_label_1
_geom_angle_atom_site_label_2
_geom_angle_atom_site_label_3
_geom_angle
_geom_angle_site_symmetry_1
_geom_angle_site_symmetry_3
_geom_angle_publ_flag
C19 O3 C18 122.58(13) . . ?
C28 C27 C29 114.35(14) . . ?
C26 C27 C29 124.68(15) . . ?
C26 C27 C28 120.96(14) . . ?
C31 C29 C27 121.43(14) . . ?
C30 C29 C27 121.02(15) . . ?
C30 C29 C31 117.55(14) . . ?
C24 C25 C26 116.18(14) . . ?
C24 C25 C23 117.81(14) . . ?
C23 C25 C26 125.99(15) . . ?
N5 C28 C27 177.48(18) . . ?
C21 C20 C19 117.94(15) . . ?
C22 C20 C19 122.73(15) . . ?
C22 C20 C21 119.26(14) . . ?
C27 C26 C25 132.20(15) . . ?
C27 C26 H18 113.9 . . ?
C25 C26 H18 113.9 . . ?
C32 C34 C35 120.26(16) . . ?
C33 C34 C32 118.16(15) . . ?
C33 C34 C35 121.58(16) . . ?
C16 C18 O3 124.22(17) . . ?
C16 C18 C17 121.29(16) . . ?
C17 C18 O3 114.38(15) . . ?
C34 C32 H22 119.3 . . ?
C31 C32 C34 121.41(17) . . ?
C31 C32 H22 119.3 . . ?
C29 C31 H20 119.7 . . ?
C32 C31 C29 120.70(16) . . ?
C32 C31 H20 119.7 . . ?
O3 C19 C20 110.45(14) . . ?
O4 C19 O3 124.29(15) . . ?
O4 C19 C20 125.22(16) . . ?
C20 C21 H14 119.7 . . ?
C23 C21 C20 120.69(16) . . ?
C23 C21 H14 119.7 . . ?
C25 C24 H17 119.3 . . ?
C22 C24 C25 121.41(15) . . ?
C22 C24 H17 119.3 . . ?
C25 C23 H16 119.6 . . ?
C21 C23 C25 120.73(16) . . ?
C21 C23 H16 119.6 . . ?
C38 C37 C36 121.15(19) . . ?
C38 C37 C39 118.36(16) . . ?
C39 C37 C36 120.47(17) . . ?
C15 C13 C14 119.75(16) . . ?
C15 C13 C12 120.38(19) . . ?
C14 C13 C12 119.87(17) . . ?
C20 C22 C24 120.07(16) . . ?
C20 C22 H15 120.0 . . ?
C24 C22 H15 120.0 . . ?
C18 C16 H12 120.4 . . ?
C18 C16 C14 119.14(19) . . ?
C14 C16 H12 120.4 . . ?
C29 C30 H19 119.1 . . ?
C29 C30 C33 121.70(17) . . ?
C33 C30 H19 119.1 . . ?
C36 C35 C34 177.7(2) . . ?
C18 C17 H13 120.4 . . ?
C18 C17 C15 119.22(17) . . ?
C15 C17 H13 120.4 . . ?
C35 C36 C37 177.30(19) . . ?
C34 C33 C30 120.46(16) . . ?
C34 C33 H21 119.8 . . ?
C30 C33 H21 119.8 . . ?
C13 C15 C17 120.20(19) . . ?
C13 C15 H11 119.9 . . ?
C17 C15 H11 119.9 . . ?
C13 C14 H10 119.8 . . ?
C16 C14 C13 120.39(17) . . ?
C16 C14 H10 119.8 . . ?
C37 C38 H23 119.7 . . ?
C40 C38 C37 120.6(2) . . ?
C40 C38 H23 119.7 . . ?
C40 C42 C43 121.1(2) . . ?
C41 C42 C40 117.46(17) . . ?
C41 C42 C43 121.4(2) . . ?
C37 C39 H24 119.9 . . ?
C41 C39 C37 120.16(19) . . ?
C41 C39 H24 119.9 . . ?
N4 C12 C13 178.7(3) . . ?
C38 C40 C42 121.54(19) . . ?
C38 C40 H25 119.2 . . ?
C42 C40 H25 119.2 . . ?
C42 C41 C39 121.9(2) . . ?
C42 C41 H26 119.1 . . ?
C39 C41 H26 119.1 . . ?
C42 C43 H27 109.0 . . ?
C42 C43 H28 109.0 . . ?
H27 C43 H28 107.8 . . ?
C44 C43 C42 113.07(16) . . ?
C44 C43 H27 109.0 . . ?
C44 C43 H28 109.0 . . ?
C43 C44 H30 109.5 . . ?
C43 C44 H31 109.5 . . ?
C43 C44 H29 109.5 . . ?
H30 C44 H31 109.5 . . ?
H30 C44 H29 109.5 . . ?
H31 C44 H29 109.5 . . ?

loop_
_geom_bond_atom_site_label_1
_geom_bond_atom_site_label_2
_geom_bond_distance
_geom_bond_site_symmetry_2
_geom_bond_publ_flag
O3 C18 1.4067(18) . ?
O3 C19 1.370(2) . ?
O4 C19 1.199(2) . ?
N5 C28 1.147(2) . ?
C27 C29 1.493(2) . ?
C27 C28 1.450(2) . ?
C27 C26 1.350(2) . ?
C29 C31 1.407(2) . ?
C29 C30 1.393(2) . ?
C25 C26 1.479(2) . ?
C25 C24 1.402(2) . ?
C25 C23 1.408(2) . ?
C20 C19 1.494(2) . ?
C20 C21 1.399(2) . ?
C20 C22 1.389(2) . ?
C26 H18 0.9300 . ?
C34 C32 1.397(2) . ?
C34 C35 1.449(2) . ?
C34 C33 1.393(2) . ?
C18 C16 1.383(2) . ?
C18 C17 1.385(2) . ?
C32 H22 0.9300 . ?
C32 C31 1.387(2) . ?
C31 H20 0.9300 . ?
C21 H14 0.9300 . ?
C21 C23 1.386(2) . ?
C24 H17 0.9300 . ?
C24 C22 1.393(2) . ?
C23 H16 0.9300 . ?
C37 C36 1.445(2) . ?
C37 C38 1.394(3) . ?
C37 C39 1.396(3) . ?
C13 C15 1.388(3) . ?
C13 C14 1.391(3) . ?
C13 C12 1.451(2) . ?
C22 H15 0.9300 . ?
C16 H12 0.9300 . ?
C16 C14 1.386(2) . ?
C30 H19 0.9300 . ?
C30 C33 1.395(2) . ?
C35 C36 1.196(2) . ?
C17 H13 0.9300 . ?
C17 C15 1.389(2) . ?
C33 H21 0.9300 . ?
C15 H11 0.9300 . ?
C14 H10 0.9300 . ?
C38 H23 0.9300 . ?
C38 C40 1.387(2) . ?
C42 C40 1.393(3) . ?
C42 C41 1.384(3) . ?
C42 C43 1.518(2) . ?
N4 C12 1.137(2) . ?
C39 H24 0.9300 . ?
C39 C41 1.392(3) . ?
C40 H25 0.9300 . ?
C41 H26 0.9300 . ?
C43 H27 0.9700 . ?
C43 H28 0.9700 . ?
C43 C44 1.505(3) . ?
C44 H30 0.9600 . ?
C44 H31 0.9600 . ?
C44 H29 0.9600 . ?

loop_
_geom_torsion_atom_site_label_1
_geom_torsion_atom_site_label_2
_geom_torsion_atom_site_label_3
_geom_torsion_atom_site_label_4
_geom_torsion
_geom_torsion_site_symmetry_1
_geom_torsion_site_symmetry_2
_geom_torsion_site_symmetry_3
_geom_torsion_site_symmetry_4
_geom_torsion_publ_flag
O3 C18 C16 C14 -176.62(15) . . . . ?
O3 C18 C17 C15 176.50(15) . . . . ?
C27 C29 C31 C32 -179.16(14) . . . . ?
C27 C29 C30 C33 179.52(15) . . . . ?
C29 C27 C26 C25 -179.21(15) . . . . ?
C29 C30 C33 C34 -0.2(3) . . . . ?
C25 C24 C22 C20 0.4(3) . . . . ?
C28 C27 C29 C31 -178.02(14) . . . . ?
C28 C27 C29 C30 1.2(2) . . . . ?
C28 C27 C26 C25 1.9(3) . . . . ?
C20 C21 C23 C25 0.7(3) . . . . ?
C26 C27 C29 C31 3.1(2) . . . . ?
C26 C27 C29 C30 -177.68(16) . . . . ?
C26 C25 C24 C22 -177.74(15) . . . . ?
C26 C25 C23 C21 177.08(15) . . . . ?
C34 C32 C31 C29 -0.6(2) . . . . ?
C18 O3 C19 O4 1.6(3) . . . . ?
C18 O3 C19 C20 -176.29(13) . . . . ?
C18 C16 C14 C13 0.5(3) . . . . ?
C18 C17 C15 C13 0.5(3) . . . . ?
C32 C34 C33 C30 1.1(3) . . . . ?
C31 C29 C30 C33 -1.2(3) . . . . ?
C19 O3 C18 C16 -36.8(2) . . . . ?
C19 O3 C18 C17 147.20(16) . . . . ?
C19 C20 C21 C23 -176.10(15) . . . . ?
C19 C20 C22 C24 175.41(15) . . . . ?
C21 C20 C19 O3 -174.16(14) . . . . ?
C21 C20 C19 O4 8.0(3) . . . . ?
C21 C20 C22 C24 -1.4(3) . . . . ?
C24 C25 C26 C27 -175.75(17) . . . . ?
C24 C25 C23 C21 -1.6(3) . . . . ?
C23 C25 C26 C27 5.5(3) . . . . ?
C23 C25 C24 C22 1.1(3) . . . . ?
C37 C38 C40 C42 0.2(3) . . . . ?
C37 C39 C41 C42 -0.3(3) . . . . ?
C22 C20 C19 O3 9.0(2) . . . . ?
C22 C20 C19 O4 -168.86(18) . . . . ?
C22 C20 C21 C23 0.9(3) . . . . ?
C16 C18 C17 C15 0.3(3) . . . . ?
C30 C29 C31 C32 1.5(2) . . . . ?
C35 C34 C32 C31 178.96(14) . . . . ?
C35 C34 C33 C30 -178.59(15) . . . . ?
C17 C18 C16 C14 -0.8(3) . . . . ?
C36 C37 C38 C40 -177.43(16) . . . . ?
C36 C37 C39 C41 177.47(17) . . . . ?
C33 C34 C32 C31 -0.8(3) . . . . ?
C15 C13 C14 C16 0.3(3) . . . . ?
C14 C13 C15 C17 -0.8(3) . . . . ?
C38 C37 C39 C41 -0.7(3) . . . . ?
C39 C37 C38 C40 0.7(3) . . . . ?
C12 C13 C15 C17 178.60(17) . . . . ?
C12 C13 C14 C16 -179.11(17) . . . . ?
C40 C42 C41 C39 1.2(3) . . . . ?
C40 C42 C43 C44 -88.3(3) . . . . ?
C41 C42 C40 C38 -1.2(3) . . . . ?
C41 C42 C43 C44 90.0(3) . . . . ?
C43 C42 C40 C38 177.17(17) . . . . ?
C43 C42 C41 C39 -177.13(19) . . . . ?
